data_7223627
loop_
_publ_author_name
'Mu, Bao'
'Huang, Ru-Dan'

_publ_section_title
;
 A series of coordination polymers with tuned terphenyl tetracarboxylates
 and bis-pyridyl ligands with different flexibilities manifesting
 fluorescence properties and photocatalytic activities
;
_journal_issue 6
_journal_name_full CrystEngComm
_journal_page_first 986
_journal_paper_doi 10.1039/C5CE02174J
_journal_volume 18
_journal_year 2016
_chemical_formula_moiety 'C30 H18 Cd2 N2 O9, H2 O'
_chemical_formula_sum 'C30 H20 Cd2 N2 O10'
_chemical_formula_weight 793.30
_chemical_name_systematic
; 
 ? 
;
_space_group_IT_number 14
_symmetry_cell_setting monoclinic
_symmetry_space_group_name_Hall '-P 2ybc'
_symmetry_space_group_name_H-M 'P 1 21/c 1'
_atom_sites_solution_hydrogens geom
_atom_sites_solution_primary direct
_atom_sites_solution_secondary difmap
_audit_creation_method SHELXL-97
_audit_update_record
;
2015-12-11 deposited with the CCDC.
2015-12-28 downloaded from the CCDC.
;
_cell_angle_alpha 90.00
_cell_angle_beta 125.643(5)
_cell_angle_gamma 90.00
_cell_formula_units_Z 4
_cell_length_a 11.1050(11)
_cell_length_b 19.2931(16)
_cell_length_c 15.0216(11)
_cell_measurement_reflns_used 1347
_cell_measurement_temperature 298(2)
_cell_measurement_theta_max 26
_cell_measurement_theta_min 2.7
_cell_volume 2615.5(4)
_computing_cell_refinement 'Bruker SMART'
_computing_data_collection 'Bruker SMART'
_computing_data_reduction 'Bruker SHELXTL'
_computing_molecular_graphics 'Bruker SHELXTL'
_computing_publication_material 'Bruker SHELXTL'
_computing_structure_refinement 'SHELXL-97 (Sheldrick, 1997)'
_computing_structure_solution 'SHELXS-97 (Sheldrick, 1990)'
_diffrn_ambient_temperature 298(2)
_diffrn_measured_fraction_theta_full 0.995
_diffrn_measured_fraction_theta_max 0.995
_diffrn_measurement_device_type 'CCD area detector'
_diffrn_measurement_method 'phi and omega scans'
_diffrn_radiation_monochromator graphite
_diffrn_radiation_source 'fine-focus sealed tube'
_diffrn_radiation_type MoK\a
_diffrn_radiation_wavelength 0.71073
_diffrn_reflns_av_R_equivalents 0.1957
_diffrn_reflns_av_sigmaI/netI 0.1948
_diffrn_reflns_limit_h_max 13
_diffrn_reflns_limit_h_min -13
_diffrn_reflns_limit_k_max 21
_diffrn_reflns_limit_k_min -23
_diffrn_reflns_limit_l_max 18
_diffrn_reflns_limit_l_min -16
_diffrn_reflns_number 14266
_diffrn_reflns_theta_full 26.00
_diffrn_reflns_theta_max 26.00
_diffrn_reflns_theta_min 2.69
_exptl_absorpt_coefficient_mu 1.695
_exptl_absorpt_correction_T_max 0.8624
_exptl_absorpt_correction_T_min 0.7280
_exptl_absorpt_correction_type multi-scan
_exptl_absorpt_process_details sadabs
_exptl_crystal_colour yellow
_exptl_crystal_density_diffrn 2.015
_exptl_crystal_density_method 'not measured'
_exptl_crystal_description block
_exptl_crystal_F_000 1560
_exptl_crystal_size_max 0.20
_exptl_crystal_size_mid 0.16
_exptl_crystal_size_min 0.09
_refine_diff_density_max 2.115
_refine_diff_density_min -2.779
_refine_diff_density_rms 0.231
_refine_ls_extinction_method none
_refine_ls_goodness_of_fit_ref 1.028
_refine_ls_hydrogen_treatment constr
_refine_ls_matrix_type full
_refine_ls_number_parameters 397
_refine_ls_number_reflns 5129
_refine_ls_number_restraints 6
_refine_ls_restrained_S_all 1.027
_refine_ls_R_factor_all 0.1531
_refine_ls_R_factor_gt 0.0810
_refine_ls_shift/su_max 0.000
_refine_ls_shift/su_mean 0.000
_refine_ls_structure_factor_coef Fsqd
_refine_ls_weighting_details 'calc w=1/[\s^2^(Fo^2^)+(0.0260P)^2^+0.0000P] where P=(Fo^2^+2Fc^2^)/3'
_refine_ls_weighting_scheme calc
_refine_ls_wR_factor_gt 0.1595
_refine_ls_wR_factor_ref 0.1776
_reflns_number_gt 2534
_reflns_number_total 5129
_reflns_threshold_expression >2sigma(I)
_cod_data_source_file c5ce02174j2.cif
_cod_data_source_block Complex7
_cod_depositor_comments
;
The following automatic conversions were performed:

'_symmetry_cell_setting' value 'Monoclinic' changed to 'monoclinic'
according to
/usr/data/users/saulius/crontab/automatic-downloads/rss-feeds/RSC/lib/dictionaries/cif_core.dic
dictionary named 'cif_core.dic' version 2.4.2 from 2011-04-26.

Automatic conversion script
Id: cif_fix_values 4268 2015-11-12 08:31:59Z antanas 

 Adding full bibliography for 7223621--7223627.cif.
;
_cod_original_sg_symbol_H-M P2(1)/c
_cod_database_code 7223627

loop_
_symmetry_equiv_pos_as_xyz
'x, y, z'
'-x, y+1/2, -z+1/2'
'-x, -y, -z'
'x, -y-1/2, z-1/2'

loop_
_atom_site_label
_atom_site_type_symbol
_atom_site_fract_x
_atom_site_fract_y
_atom_site_fract_z
_atom_site_U_iso_or_equiv
_atom_site_adp_type
_atom_site_occupancy
_atom_site_symmetry_multiplicity
_atom_site_calc_flag
_atom_site_refinement_flags
Cd1 Cd -0.23919(9) -0.23880(4) -0.60476(7) 0.0316(3) Uani 1 1 d .
O1 O -0.4281(9) -0.1712(4) -0.6546(7) 0.040(2) Uani 1 1 d .
N1 N 0.4449(10) -0.2901(5) -0.4650(8) 0.029(2) Uani 1 1 d .
C1 C -0.4636(12) -0.1303(6) -0.6097(10) 0.031(3) Uani 1 1 d .
Cd2 Cd -0.34234(9) -0.22620(4) -0.39988(7) 0.0307(3) Uani 1 1 d .
O2 O -0.4651(8) -0.1436(4) -0.5261(7) 0.040(2) Uani 1 1 d .
N2 N 0.0116(10) -0.4305(5) -0.5256(8) 0.033(2) Uani 1 1 d .
C2 C 0.3171(13) -0.2616(6) -0.5441(10) 0.038(3) Uani 1 1 d .
H2 H 0.3165 -0.2244 -0.5837 0.046 Uiso 1 1 calc R
O3 O -0.0348(8) -0.3171(4) -0.5279(7) 0.039(2) Uani 1 1 d .
C3 C 0.1814(13) -0.2875(6) -0.5685(10) 0.040(3) Uani 1 1 d .
H3 H 0.0926 -0.2662 -0.6223 0.048 Uiso 1 1 calc R
O4 O -0.6435(8) 0.1936(4) -0.7376(6) 0.036(2) Uani 1 1 d .
C4 C 0.1804(12) -0.3430(6) -0.5139(9) 0.027(3) Uani 1 1 d .
O5 O -0.6071(9) 0.1570(4) -0.8598(6) 0.034(2) Uani 1 1 d .
C5 C 0.0411(12) -0.3642(6) -0.5275(9) 0.026(3) Uani 1 1 d .
O6 O -1.2104(10) -0.1813(5) -0.7959(8) 0.058(3) Uani 1 1 d .
C6 C -0.1100(13) -0.4501(6) -0.5194(10) 0.035(3) Uani 1 1 d .
H6A H -0.1962 -0.4623 -0.5919 0.042 Uiso 1 1 calc R
H6B H -0.1362 -0.4114 -0.4927 0.042 Uiso 1 1 calc R
O7 O -1.1171(10) -0.1574(5) -0.6242(8) 0.061(3) Uani 1 1 d .
C7 C 0.0643(13) -0.4884(6) -0.5572(10) 0.032(3) Uani 1 1 d .
H7A H 0.1483 -0.4733 -0.5563 0.038 Uiso 1 1 calc R
H7B H -0.0136 -0.5026 -0.6313 0.038 Uiso 1 1 calc R
O8 O 0.1547(8) 0.2207(4) -0.5701(6) 0.033(2) Uani 1 1 d .
C8 C 0.3185(14) -0.3720(6) -0.4323(11) 0.043(3) Uani 1 1 d .
H8 H 0.3242 -0.4108 -0.3932 0.052 Uiso 1 1 calc R
O9 O 0.1270(8) 0.1558(4) -0.6996(6) 0.036(2) Uani 1 1 d .
C9 C 0.4449(14) -0.3420(7) -0.4114(11) 0.043(3) Uani 1 1 d .
H9 H 0.5359 -0.3604 -0.3552 0.052 Uiso 1 1 calc R
C10 C -0.5002(11) -0.0580(5) -0.6492(8) 0.023(3) Uani 1 1 d .
O10 O -0.3858(15) -0.4522(8) -0.4925(11) 0.144(7) Uani 1 1 d .
H10A H -0.3887 -0.4217 -0.5345 0.173 Uiso 1 1 d R
H10B H -0.3023 -0.4355 -0.4417 0.173 Uiso 1 1 d R
C11 C -0.3993(12) -0.0229(6) -0.6608(9) 0.030(3) Uani 1 1 d U
H11 H -0.3162 -0.0462 -0.6459 0.036 Uiso 1 1 calc R
C12 C -0.4211(12) 0.0462(5) -0.6941(9) 0.025(3) Uani 1 1 d .
C13 C -0.5460(13) 0.0805(6) -0.7174(10) 0.033(3) Uani 1 1 d .
C14 C -0.6000(12) 0.1488(6) -0.7766(10) 0.030(3) Uani 1 1 d .
C15 C -0.6421(12) 0.0463(5) -0.6998(9) 0.031(3) Uani 1 1 d .
H15 H -0.7212 0.0706 -0.7094 0.037 Uiso 1 1 calc R
C16 C -0.6226(12) -0.0211(6) -0.6694(9) 0.028(3) Uani 1 1 d .
C17 C -0.7435(13) -0.0596(5) -0.6724(10) 0.030(3) Uani 1 1 d .
C18 C -0.7917(12) -0.0361(6) -0.6097(9) 0.029(3) Uani 1 1 d .
H18 H -0.7457 0.0018 -0.5636 0.035 Uiso 1 1 calc R
C19 C -0.9060(13) -0.0687(6) -0.6159(11) 0.040(3) Uani 1 1 d .
H19 H -0.9313 -0.0559 -0.5691 0.048 Uiso 1 1 calc R
C20 C -0.9834(12) -0.1208(5) -0.6924(9) 0.026(3) Uani 1 1 d .
C21 C -1.1126(14) -0.1573(6) -0.7021(12) 0.037(3) Uani 1 1 d .
C22 C -0.9377(14) -0.1444(6) -0.7561(10) 0.041(3) Uani 1 1 d .
H22 H -0.9887 -0.1793 -0.8077 0.049 Uiso 1 1 calc R
C23 C -0.8151(12) -0.1142(5) -0.7397(9) 0.025(3) Uani 1 1 d .
H23 H -0.7786 -0.1323 -0.7770 0.030 Uiso 1 1 calc R
C24 C -0.3039(12) 0.0832(6) -0.6948(9) 0.025(3) Uani 1 1 d .
C25 C -0.2279(13) 0.0517(6) -0.7353(11) 0.041(3) Uani 1 1 d .
H25 H -0.2594 0.0092 -0.7709 0.050 Uiso 1 1 calc R
C26 C -0.1105(14) 0.0842(6) -0.7215(10) 0.039(3) Uani 1 1 d .
H26 H -0.0655 0.0645 -0.7518 0.047 Uiso 1 1 calc R
C27 C -0.0553(12) 0.1451(5) -0.6643(9) 0.026(3) Uani 1 1 d .
C28 C 0.0816(13) 0.1772(6) -0.6452(9) 0.030(3) Uani 1 1 d .
C29 C -0.1332(13) 0.1790(6) -0.6287(9) 0.032(3) Uani 1 1 d .
H29 H -0.1025 0.2222 -0.5950 0.039 Uiso 1 1 calc R
C30 C -0.2565(12) 0.1466(6) -0.6451(9) 0.030(3) Uani 1 1 d .
H30 H -0.3081 0.1686 -0.6217 0.036 Uiso 1 1 calc R

loop_
_atom_site_aniso_label
_atom_site_aniso_U_11
_atom_site_aniso_U_22
_atom_site_aniso_U_33
_atom_site_aniso_U_23
_atom_site_aniso_U_13
_atom_site_aniso_U_12
Cd1 0.0253(5) 0.0340(5) 0.0394(6) -0.0048(4) 0.0210(5) -0.0034(4)
O1 0.035(5) 0.032(5) 0.050(6) 0.004(4) 0.023(5) 0.019(4)
N1 0.024(6) 0.031(6) 0.035(6) 0.008(5) 0.019(5) -0.002(5)
C1 0.009(6) 0.041(8) 0.036(8) 0.011(6) 0.009(6) -0.008(5)
Cd2 0.0204(5) 0.0357(5) 0.0385(6) 0.0060(4) 0.0185(4) 0.0004(4)
O2 0.019(5) 0.043(5) 0.050(6) 0.011(4) 0.016(4) 0.006(4)
N2 0.017(5) 0.042(6) 0.041(6) 0.003(5) 0.019(5) 0.004(5)
C2 0.031(7) 0.035(7) 0.051(9) 0.009(6) 0.025(7) -0.009(6)
O3 0.028(5) 0.020(4) 0.079(7) -0.003(4) 0.037(5) -0.001(4)
C3 0.024(7) 0.037(7) 0.050(9) 0.000(6) 0.016(6) -0.007(6)
O4 0.027(5) 0.032(5) 0.051(5) 0.003(4) 0.025(4) 0.009(4)
C4 0.019(7) 0.029(6) 0.025(7) -0.005(5) 0.009(6) -0.011(5)
O5 0.042(6) 0.035(5) 0.030(5) 0.008(4) 0.024(5) 0.004(4)
C5 0.022(7) 0.029(7) 0.024(7) 0.005(5) 0.011(6) -0.003(5)
O6 0.040(6) 0.054(6) 0.092(8) -0.029(6) 0.046(6) -0.028(5)
C6 0.027(7) 0.029(7) 0.045(8) 0.001(6) 0.018(7) -0.004(5)
O7 0.038(6) 0.083(8) 0.071(7) 0.000(6) 0.037(6) -0.016(5)
C7 0.028(7) 0.036(7) 0.040(8) -0.008(6) 0.024(6) -0.009(6)
O8 0.017(4) 0.035(5) 0.041(5) -0.014(4) 0.014(4) -0.017(4)
C8 0.039(8) 0.025(7) 0.076(10) 0.017(6) 0.040(8) -0.006(6)
O9 0.021(4) 0.049(5) 0.047(5) -0.006(4) 0.025(4) -0.004(4)
C9 0.028(8) 0.051(9) 0.053(9) 0.002(7) 0.025(7) -0.005(6)
C10 0.009(6) 0.030(6) 0.020(6) -0.001(5) 0.003(5) -0.004(5)
O10 0.105(12) 0.207(16) 0.161(14) 0.106(13) 0.100(11) 0.064(11)
C11 0.018(5) 0.039(6) 0.045(6) 0.002(5) 0.025(5) 0.001(5)
C12 0.026(7) 0.019(6) 0.038(7) -0.004(5) 0.023(6) -0.004(5)
C13 0.037(8) 0.021(6) 0.044(8) -0.006(5) 0.025(7) -0.006(5)
C14 0.011(6) 0.026(7) 0.047(9) 0.005(6) 0.014(6) -0.008(5)
C15 0.017(6) 0.022(6) 0.049(8) 0.000(5) 0.018(6) 0.003(5)
C16 0.016(6) 0.031(7) 0.036(7) 0.001(5) 0.014(6) -0.008(5)
C17 0.035(8) 0.010(6) 0.058(9) 0.008(5) 0.035(7) 0.009(5)
C18 0.021(7) 0.031(7) 0.031(7) -0.012(5) 0.014(6) -0.007(5)
C19 0.031(8) 0.046(8) 0.060(9) -0.013(7) 0.037(7) -0.006(6)
C20 0.016(6) 0.024(6) 0.034(7) -0.002(5) 0.012(6) 0.000(5)
C21 0.033(8) 0.026(7) 0.051(10) 0.005(6) 0.024(8) 0.001(6)
C22 0.044(9) 0.028(7) 0.060(9) -0.014(6) 0.036(8) -0.014(6)
C23 0.024(7) 0.025(6) 0.033(7) 0.004(5) 0.021(6) -0.001(5)
C24 0.021(7) 0.028(6) 0.031(7) 0.000(5) 0.018(6) 0.000(5)
C25 0.030(8) 0.022(6) 0.079(10) -0.012(6) 0.036(8) -0.008(6)
C26 0.050(9) 0.038(8) 0.051(9) -0.002(6) 0.041(8) -0.015(6)
C27 0.021(6) 0.025(6) 0.041(8) 0.006(5) 0.023(6) 0.000(5)
C28 0.027(7) 0.031(7) 0.029(7) 0.000(5) 0.015(6) -0.007(6)
C29 0.038(8) 0.022(6) 0.045(8) -0.004(5) 0.028(7) -0.009(5)
C30 0.022(7) 0.029(6) 0.040(7) -0.015(5) 0.019(6) -0.004(5)

loop_
_atom_type_symbol
_atom_type_description
_atom_type_scat_dispersion_real
_atom_type_scat_dispersion_imag
_atom_type_scat_source
C C 0.0033 0.0016 'International Tables Vol C Tables 4.2.6.8 and 6.1.1.4'
H H 0.0000 0.0000 'International Tables Vol C Tables 4.2.6.8 and 6.1.1.4'
Cd Cd -0.8075 1.2024 'International Tables Vol C Tables 4.2.6.8 and 6.1.1.4'
N N 0.0061 0.0033 'International Tables Vol C Tables 4.2.6.8 and 6.1.1.4'
O O 0.0106 0.0060 'International Tables Vol C Tables 4.2.6.8 and 6.1.1.4'

loop_
_geom_angle_atom_site_label_1
_geom_angle_atom_site_label_2
_geom_angle_atom_site_label_3
_geom_angle
_geom_angle_site_symmetry_1
_geom_angle_site_symmetry_3
O1 Cd1 O7 94.1(3) . 1_655
O1 Cd1 O8 88.3(3) . 3_554
O7 Cd1 O8 100.1(3) 1_655 3_554
O1 Cd1 O4 97.4(3) . 2_443
O7 Cd1 O4 106.7(3) 1_655 2_443
O8 Cd1 O4 152.1(3) 3_554 2_443
O1 Cd1 O3 171.4(3) . .
O7 Cd1 O3 91.7(3) 1_655 .
O8 Cd1 O3 84.4(3) 3_554 .
O4 Cd1 O3 87.0(3) 2_443 .
O1 Cd1 O5 90.4(3) . 2_443
O7 Cd1 O5 161.3(3) 1_655 2_443
O8 Cd1 O5 98.2(3) 3_554 2_443
O4 Cd1 O5 54.6(3) 2_443 2_443
O3 Cd1 O5 86.1(3) . 2_443
O1 Cd1 C14 96.8(3) . 2_443
O7 Cd1 C14 134.7(4) 1_655 2_443
O8 Cd1 C14 124.0(3) 3_554 2_443
O4 Cd1 C14 28.3(3) 2_443 2_443
O3 Cd1 C14 83.6(3) . 2_443
O5 Cd1 C14 26.6(3) 2_443 2_443
C1 O1 Cd1 137.3(8) . .
C9 N1 C2 119.6(10) . .
C9 N1 Cd2 121.5(8) . 1_655
C2 N1 Cd2 116.9(7) . 1_655
O1 C1 O2 126.1(11) . .
O1 C1 C10 118.9(11) . .
O2 C1 C10 114.9(11) . .
O2 Cd2 O4 104.2(3) . 3_454
O2 Cd2 O6 168.6(3) . 4_656
O4 Cd2 O6 87.1(3) 3_454 4_656
O2 Cd2 N1 93.1(3) . 1_455
O4 Cd2 N1 86.3(3) 3_454 1_455
O6 Cd2 N1 87.9(3) 4_656 1_455
O2 Cd2 O9 91.1(3) . 3_554
O4 Cd2 O9 81.1(3) 3_454 3_554
O6 Cd2 O9 90.4(3) 4_656 3_554
N1 Cd2 O9 167.4(3) 1_455 3_554
O2 Cd2 O8 88.6(3) . 3_554
O4 Cd2 O8 134.4(3) 3_454 3_554
O6 Cd2 O8 83.1(3) 4_656 3_554
N1 Cd2 O8 137.3(3) 1_455 3_554
O9 Cd2 O8 54.6(2) 3_554 3_554
O2 Cd2 C28 89.9(3) . 3_554
O4 Cd2 C28 107.9(3) 3_454 3_554
O6 Cd2 C28 86.3(3) 4_656 3_554
N1 Cd2 C28 164.3(4) 1_455 3_554
O9 Cd2 C28 27.3(3) 3_554 3_554
O8 Cd2 C28 27.3(3) 3_554 3_554
C1 O2 Cd2 128.3(8) . .
C5 N2 C6 120.2(10) . .
C5 N2 C7 125.4(10) . .
C6 N2 C7 112.5(9) . .
N1 C2 C3 120.4(11) . .
N1 C2 H2 119.8 . .
C3 C2 H2 119.8 . .
C5 O3 Cd1 156.8(8) . .
C4 C3 C2 120.3(12) . .
C4 C3 H3 119.8 . .
C2 C3 H3 119.8 . .
C14 O4 Cd2 148.4(7) . 3_454
C14 O4 Cd1 92.9(7) . 2_453
Cd2 O4 Cd1 118.7(3) 3_454 2_453
C3 C4 C8 117.0(11) . .
C3 C4 C5 120.5(11) . .
C8 C4 C5 121.7(10) . .
C14 O5 Cd1 87.2(7) . 2_453
O3 C5 N2 122.2(11) . .
O3 C5 C4 116.5(10) . .
N2 C5 C4 120.8(10) . .
C21 O6 Cd2 148.2(9) . 4_455
N2 C6 C7 109.8(9) . 3_544
N2 C6 H6A 109.7 . .
C7 C6 H6A 109.7 3_544 .
N2 C6 H6B 109.7 . .
C7 C6 H6B 109.7 3_544 .
H6A C6 H6B 108.2 . .
C21 O7 Cd1 120.6(9) . 1_455
N2 C7 C6 111.8(9) . 3_544
N2 C7 H7A 109.3 . .
C6 C7 H7A 109.3 3_544 .
N2 C7 H7B 109.3 . .
C6 C7 H7B 109.3 3_544 .
H7A C7 H7B 107.9 . .
C28 O8 Cd1 140.2(7) . 3_554
C28 O8 Cd2 92.2(7) . 3_554
Cd1 O8 Cd2 113.6(3) 3_554 3_554
C9 C8 C4 118.8(11) . .
C9 C8 H8 120.6 . .
C4 C8 H8 120.6 . .
C28 O9 Cd2 92.4(7) . 3_554
N1 C9 C8 123.9(12) . .
N1 C9 H9 118.1 . .
C8 C9 H9 118.1 . .
C16 C10 C11 118.2(10) . .
C16 C10 C1 124.8(10) . .
C11 C10 C1 116.9(10) . .
H10A O10 H10B 87.2 . .
C12 C11 C10 121.5(10) . .
C12 C11 H11 119.3 . .
C10 C11 H11 119.3 . .
C13 C12 C11 119.0(10) . .
C13 C12 C24 121.4(10) . .
C11 C12 C24 119.4(10) . .
C12 C13 C15 119.2(10) . .
C12 C13 C14 124.2(11) . .
C15 C13 C14 116.0(10) . .
O5 C14 O4 124.3(11) . .
O5 C14 C13 119.2(11) . .
O4 C14 C13 116.4(11) . .
O5 C14 Cd1 66.2(6) . 2_453
O4 C14 Cd1 58.9(6) . 2_453
C13 C14 Cd1 166.2(8) . 2_453
C16 C15 C13 121.7(11) . .
C16 C15 H15 119.1 . .
C13 C15 H15 119.1 . .
C15 C16 C10 120.3(10) . .
C15 C16 C17 119.8(10) . .
C10 C16 C17 119.4(9) . .
C23 C17 C18 117.7(10) . .
C23 C17 C16 122.1(10) . .
C18 C17 C16 120.1(10) . .
C19 C18 C17 120.5(10) . .
C19 C18 H18 119.7 . .
C17 C18 H18 119.7 . .
C18 C19 C20 119.4(11) . .
C18 C19 H19 120.3 . .
C20 C19 H19 120.3 . .
C19 C20 C22 120.6(11) . .
C19 C20 C21 120.5(11) . .
C22 C20 C21 118.8(10) . .
O7 C21 O6 126.1(13) . .
O7 C21 C20 118.6(12) . .
O6 C21 C20 115.2(12) . .
C23 C22 C20 117.4(11) . .
C23 C22 H22 121.3 . .
C20 C22 H22 121.3 . .
C17 C23 C22 123.9(11) . .
C17 C23 H23 118.0 . .
C22 C23 H23 118.0 . .
C30 C24 C25 118.5(10) . .
C30 C24 C12 118.9(10) . .
C25 C24 C12 122.3(10) . .
C26 C25 C24 119.7(11) . .
C26 C25 H25 120.2 . .
C24 C25 H25 120.2 . .
C25 C26 C27 122.2(12) . .
C25 C26 H26 118.9 . .
C27 C26 H26 118.9 . .
C26 C27 C29 119.0(10) . .
C26 C27 C28 120.3(10) . .
C29 C27 C28 120.6(10) . .
O8 C28 O9 120.8(11) . .
O8 C28 C27 120.0(11) . .
O9 C28 C27 119.0(10) . .
O8 C28 Cd2 60.5(6) . 3_554
O9 C28 Cd2 60.3(6) . 3_554
C27 C28 Cd2 175.3(8) . 3_554
C30 C29 C27 118.8(10) . .
C30 C29 H29 120.6 . .
C27 C29 H29 120.6 . .
C24 C30 C29 121.6(10) . .
C24 C30 H30 119.2 . .
C29 C30 H30 119.2 . .

loop_
_geom_bond_atom_site_label_1
_geom_bond_atom_site_label_2
_geom_bond_distance
_geom_bond_site_symmetry_2
Cd1 O1 2.198(8) .
Cd1 O7 2.203(9) 1_655
Cd1 O8 2.243(8) 3_554
Cd1 O4 2.326(8) 2_443
Cd1 O3 2.390(8) .
Cd1 O5 2.486(8) 2_443
Cd1 C14 2.713(11) 2_443
O1 C1 1.242(14) .
N1 C9 1.285(14) .
N1 C2 1.328(14) .
N1 Cd2 2.316(9) 1_655
C1 O2 1.292(13) .
C1 C10 1.477(15) .
Cd2 O2 2.232(8) .
Cd2 O4 2.251(8) 3_454
Cd2 O6 2.260(9) 4_656
Cd2 N1 2.316(9) 1_455
Cd2 O9 2.373(8) 3_554
Cd2 O8 2.377(8) 3_554
Cd2 C28 2.729(12) 3_554
N2 C5 1.323(13) .
N2 C6 1.456(14) .
N2 C7 1.464(13) .
C2 C3 1.418(16) .
C2 H2 0.9300 .
O3 C5 1.237(13) .
C3 C4 1.352(15) .
C3 H3 0.9300 .
O4 C14 1.286(13) .
O4 Cd2 2.251(8) 3_454
O4 Cd1 2.326(8) 2_453
C4 C8 1.406(16) .
C4 C5 1.496(15) .
O5 C14 1.216(13) .
O5 Cd1 2.486(8) 2_453
O6 C21 1.263(14) .
O6 Cd2 2.260(9) 4_455
C6 C7 1.519(15) 3_544
C6 H6A 0.9700 .
C6 H6B 0.9700 .
O7 C21 1.200(14) .
O7 Cd1 2.203(9) 1_455
C7 C6 1.519(15) 3_544
C7 H7A 0.9700 .
C7 H7B 0.9700 .
O8 C28 1.253(13) .
O8 Cd1 2.243(8) 3_554
O8 Cd2 2.377(8) 3_554
C8 C9 1.375(16) .
C8 H8 0.9300 .
O9 C28 1.254(13) .
O9 Cd2 2.373(8) 3_554
C9 H9 0.9300 .
C10 C16 1.402(15) .
C10 C11 1.404(14) .
O10 H10A 0.8500 .
O10 H10B 0.8500 .
C11 C12 1.395(14) .
C11 H11 0.9300 .
C12 C13 1.386(15) .
C12 C24 1.489(14) .
C13 C15 1.404(15) .
C13 C14 1.505(15) .
C14 Cd1 2.713(11) 2_453
C15 C16 1.354(14) .
C15 H15 0.9300 .
C16 C17 1.511(14) .
C17 C23 1.352(14) .
C17 C18 1.402(15) .
C18 C19 1.370(15) .
C18 H18 0.9300 .
C19 C20 1.385(15) .
C19 H19 0.9300 .
C20 C22 1.394(15) .
C20 C21 1.527(16) .
C22 C23 1.364(15) .
C22 H22 0.9300 .
C23 H23 0.9300 .
C24 C30 1.370(14) .
C24 C25 1.430(15) .
C25 C26 1.349(15) .
C25 H25 0.9300 .
C26 C27 1.372(15) .
C26 H26 0.9300 .
C27 C29 1.416(15) .
C27 C28 1.506(15) .
C28 Cd2 2.729(12) 3_554
C29 C30 1.391(15) .
C29 H29 0.9300 .
C30 H30 0.9300 .

loop_
_geom_torsion_atom_site_label_1
_geom_torsion_atom_site_label_2
_geom_torsion_atom_site_label_3
_geom_torsion_atom_site_label_4
_geom_torsion
_geom_torsion_site_symmetry_1
_geom_torsion_site_symmetry_4
O7 Cd1 O1 C1 -88.3(11) 1_655 .
O8 Cd1 O1 C1 11.6(11) 3_554 .
O4 Cd1 O1 C1 164.2(11) 2_443 .
O3 Cd1 O1 C1 44(2) . .
O5 Cd1 O1 C1 109.9(11) 2_443 .
C14 Cd1 O1 C1 135.7(11) 2_443 .
Cd1 O1 C1 O2 -52.9(17) . .
Cd1 O1 C1 C10 123.3(10) . .
O1 C1 O2 Cd2 21.7(17) . .
C10 C1 O2 Cd2 -154.7(7) . .
O4 Cd2 O2 C1 164.4(9) 3_454 .
O6 Cd2 O2 C1 -14(2) 4_656 .
N1 Cd2 O2 C1 -108.6(9) 1_455 .
O9 Cd2 O2 C1 83.3(9) 3_554 .
O8 Cd2 O2 C1 28.7(9) 3_554 .
C28 Cd2 O2 C1 56.0(9) 3_554 .
C9 N1 C2 C3 0.9(18) . .
Cd2 N1 C2 C3 -163.3(9) 1_655 .
O1 Cd1 O3 C5 134(2) . .
O7 Cd1 O3 C5 -94.0(19) 1_655 .
O8 Cd1 O3 C5 166.0(19) 3_554 .
O4 Cd1 O3 C5 12.6(19) 2_443 .
O5 Cd1 O3 C5 67.4(19) 2_443 .
C14 Cd1 O3 C5 40.8(19) 2_443 .
N1 C2 C3 C4 -2.2(19) . .
C2 C3 C4 C8 1.0(18) . .
C2 C3 C4 C5 171.1(11) . .
Cd1 O3 C5 N2 -82(2) . .
Cd1 O3 C5 C4 106.2(18) . .
C6 N2 C5 O3 -2.5(17) . .
C7 N2 C5 O3 160.8(11) . .
C6 N2 C5 C4 169.1(10) . .
C7 N2 C5 C4 -27.7(16) . .
C3 C4 C5 O3 -42.9(15) . .
C8 C4 C5 O3 126.8(12) . .
C3 C4 C5 N2 145.1(11) . .
C8 C4 C5 N2 -45.2(16) . .
C5 N2 C6 C7 -139.9(10) . 3_544
C7 N2 C6 C7 54.9(13) . 3_544
C5 N2 C7 C6 139.7(11) . 3_544
C6 N2 C7 C6 -55.9(13) . 3_544
C3 C4 C8 C9 1.2(18) . .
C5 C4 C8 C9 -168.7(11) . .
C2 N1 C9 C8 1.5(19) . .
Cd2 N1 C9 C8 165.0(10) 1_655 .
C4 C8 C9 N1 -3(2) . .
O1 C1 C10 C16 134.5(11) . .
O2 C1 C10 C16 -48.9(15) . .
O1 C1 C10 C11 -49.5(15) . .
O2 C1 C10 C11 127.2(11) . .
C16 C10 C11 C12 -1.6(16) . .
C1 C10 C11 C12 -177.9(10) . .
C10 C11 C12 C13 -0.7(17) . .
C10 C11 C12 C24 174.1(10) . .
C11 C12 C13 C15 4.2(17) . .
C24 C12 C13 C15 -170.6(10) . .
C11 C12 C13 C14 -166.2(11) . .
C24 C12 C13 C14 19.1(18) . .
Cd1 O5 C14 O4 -10.2(11) 2_453 .
Cd1 O5 C14 C13 165.8(9) 2_453 .
Cd2 O4 C14 O5 -172.7(9) 3_454 .
Cd1 O4 C14 O5 10.9(11) 2_453 .
Cd2 O4 C14 C13 11.2(18) 3_454 .
Cd1 O4 C14 C13 -165.1(8) 2_453 .
Cd2 O4 C14 Cd1 176.4(13) 3_454 2_453
C12 C13 C14 O5 46.6(17) . .
C15 C13 C14 O5 -124.0(12) . .
C12 C13 C14 O4 -137.1(11) . .
C15 C13 C14 O4 52.3(14) . .
C12 C13 C14 Cd1 156(3) . 2_453
C15 C13 C14 Cd1 -14(4) . 2_453
C12 C13 C15 C16 -5.5(18) . .
C14 C13 C15 C16 165.6(11) . .
C13 C15 C16 C10 3.2(18) . .
C13 C15 C16 C17 -168.3(11) . .
C11 C10 C16 C15 0.4(16) . .
C1 C10 C16 C15 176.4(11) . .
C11 C10 C16 C17 171.9(10) . .
C1 C10 C16 C17 -12.1(17) . .
C15 C16 C17 C23 116.2(13) . .
C10 C16 C17 C23 -55.4(15) . .
C15 C16 C17 C18 -59.5(15) . .
C10 C16 C17 C18 128.9(11) . .
C23 C17 C18 C19 1.1(17) . .
C16 C17 C18 C19 176.9(11) . .
C17 C18 C19 C20 -6.3(18) . .
C18 C19 C20 C22 5.8(18) . .
C18 C19 C20 C21 -179.2(11) . .
Cd1 O7 C21 O6 28.7(18) 1_455 .
Cd1 O7 C21 C20 -155.8(8) 1_455 .
Cd2 O6 C21 O7 -61(2) 4_455 .
Cd2 O6 C21 C20 123.6(14) 4_455 .
C19 C20 C21 O7 -23.7(17) . .
C22 C20 C21 O7 151.5(13) . .
C19 C20 C21 O6 152.3(12) . .
C22 C20 C21 O6 -32.6(16) . .
C19 C20 C22 C23 0.0(18) . .
C21 C20 C22 C23 -175.2(10) . .
C18 C17 C23 C22 5.1(17) . .
C16 C17 C23 C22 -170.7(11) . .
C20 C22 C23 C17 -5.6(18) . .
C13 C12 C24 C30 44.7(16) . .
C11 C12 C24 C30 -130.0(12) . .
C13 C12 C24 C25 -142.0(12) . .
C11 C12 C24 C25 43.3(16) . .
C30 C24 C25 C26 1.5(18) . .
C12 C24 C25 C26 -171.8(11) . .
C24 C25 C26 C27 3.6(19) . .
C25 C26 C27 C29 -7.0(18) . .
C25 C26 C27 C28 176.3(12) . .
Cd1 O8 C28 O9 -132.2(10) 3_554 .
Cd2 O8 C28 O9 0.1(11) 3_554 .
Cd1 O8 C28 C27 42.3(17) 3_554 .
Cd2 O8 C28 C27 174.6(9) 3_554 .
Cd1 O8 C28 Cd2 -132.3(11) 3_554 3_554
Cd2 O9 C28 O8 -0.1(11) 3_554 .
Cd2 O9 C28 C27 -174.7(9) 3_554 .
C26 C27 C28 O8 -160.4(11) . .
C29 C27 C28 O8 22.9(16) . .
C26 C27 C28 O9 14.1(17) . .
C29 C27 C28 O9 -162.6(11) . .
C26 C27 C28 Cd2 -66(11) . 3_554
C29 C27 C28 Cd2 117(10) . 3_554
C26 C27 C29 C30 5.2(17) . .
C28 C27 C29 C30 -178.1(10) . .
C25 C24 C30 C29 -3.1(17) . .
C12 C24 C30 C29 170.4(11) . .
C27 C29 C30 C24 -0.2(18) . .
